data_7216930
loop_
_publ_author_name
'Damiani, Elisabetta'
'Greci, Lucedio'
'Rizzoli, Corrado'

_publ_section_title
;
 Reaction of indolinonic aminoxyls with nitric oxide
;
_journal_issue 7
_journal_name_full 'Journal of the Chemical Society, Perkin Transactions 2'
_journal_page_first 1139
_journal_paper_doi 10.1039/b100508l
_journal_year 2001
_chemical_formula_sum 'C15 H12 N2 O3'
_chemical_formula_weight 268.27
_space_group_IT_number 14
_symmetry_cell_setting monoclinic
_symmetry_space_group_name_Hall '-P 2yn'
_symmetry_space_group_name_H-M 'P 1 21/n 1'
_atom_sites_solution_hydrogens geom
_atom_sites_solution_primary direct
_atom_sites_solution_secondary difmap
_cell_angle_alpha 90.00(0)
_cell_angle_beta 115.30(0)
_cell_angle_gamma 90.00(0)
_cell_formula_units_Z 4.00
_cell_length_a 9.871(2)
_cell_length_b 13.901(3)
_cell_length_c 10.714(2)
_cell_measurement_reflns_used 25
_cell_measurement_temperature 293
_cell_measurement_theta_max 29.5
_cell_measurement_theta_min 16
_cell_volume 1329.1(5)
_computing_cell_refinement 'Belletti et al., 1993'
_computing_data_collection 'Belletti, Cantoni & Pasquinelli,1993'
_computing_data_reduction 'DIFAU (Belletti et al.)'
_computing_publication_material 'PARST (Nardelli, 1983)'
_computing_structure_refinement 'SHELXS-93 (Sheldrick, 1993)'
_computing_structure_solution 'SHELXS-86 (Sheldrick, 1990)'
_diffrn_ambient_temperature 293
_diffrn_measurement_device 'Siemens AED'
_diffrn_measurement_method theta/2theta
_diffrn_radiation_monochromator graphite
_diffrn_radiation_source fine-focussealedtube
_diffrn_radiation_type CuK\a
_diffrn_radiation_wavelength 1.54178
_diffrn_reflns_av_R_equivalents 0.0409
_diffrn_reflns_av_sigmaI/netI 0.0229
_diffrn_reflns_limit_h_max 12
_diffrn_reflns_limit_h_min -8
_diffrn_reflns_limit_k_max 16
_diffrn_reflns_limit_k_min -16
_diffrn_reflns_limit_l_max 3
_diffrn_reflns_limit_l_min -13
_diffrn_reflns_number 2765
_diffrn_reflns_theta_max 25.67
_diffrn_reflns_theta_min 1.46
_diffrn_standards_decay_% 1.2
_diffrn_standards_interval_count 100
_diffrn_standards_number 3
_exptl_absorpt_coefficient_mu 0.7467
_exptl_absorpt_correction_T_max 1.000
_exptl_absorpt_correction_T_min 0.947
_exptl_absorpt_correction_type none
_exptl_crystal_colour yellow
_exptl_crystal_density_diffrn 1.3406
_exptl_crystal_density_meas ?
_exptl_crystal_density_method not_measured
_exptl_crystal_description prism
_exptl_crystal_F_000 560.0
_exptl_crystal_size_max 0.42
_exptl_crystal_size_mid 0.34
_exptl_crystal_size_min 0.24
_refine_diff_density_max 0.31
_refine_diff_density_min -0.23
_refine_diff_density_rms 0.00
_refine_ls_extinction_method none
_refine_ls_goodness_of_fit_all 0.980
_refine_ls_goodness_of_fit_obs 1.106
_refine_ls_hydrogen_treatment not_refined
_refine_ls_matrix_type full
_refine_ls_number_parameters 182
_refine_ls_number_reflns 1170
_refine_ls_number_restraints 0
_refine_ls_restrained_S_all 0.980
_refine_ls_restrained_S_obs 1.106
_refine_ls_R_factor_all 0.1357
_refine_ls_R_factor_obs 0.0873
_refine_ls_shift/esd_max 0.000
_refine_ls_shift/esd_mean 0.000
_refine_ls_structure_factor_coef Fsqd
_refine_ls_weighting_details 'w=1/[\s^2^(Fo^2^)+(0.1957)^2^+ 0.00P] where P=(Fo^2^+2Fc^2^)/3'
_refine_ls_weighting_scheme calc
_refine_ls_wR_factor_all 0.3004
_refine_ls_wR_factor_obs 0.2311
_reflns_number_observed 970
_reflns_number_total 2514
_reflns_threshold_expression '>2 sigma(I)'
_cod_data_source_file b100508l.txt
_cod_data_source_block Compound5b
_cod_depositor_comments
;
The following automatic conversions were performed:

'_exptl_crystal_density_meas' value 'not_measured' was changed to '?'
- the value is perceived as not measured.

Automatic conversion script
Id: cif_fix_values 3008 2015-01-20 13:52:24Z robertas 

The following automatic conversions were performed:

'_refine_ls_weighting_scheme' value 'calc
w=1/[\s^2^(Fo^2^)+(0.1957)^2^+ 0.00P] where P=(Fo^2^+2Fc^2^)/3' was
changed to 'calc'. New tag '_refine_ls_weighting_details' was
created. The value of the new tag was set to
'w=1/[\s^2^(Fo^2^)+(0.1957)^2^+ 0.00P] where P=(Fo^2^+2Fc^2^)/3'.

Automatic conversion script
Id: cif_fix_values 3143 2015-03-26 13:38:13Z robertas 
;
_cod_original_sg_symbol_H-M P21/N
_cod_original_formula_sum C15H12N2O3
_cod_database_code 7216930

loop_
_symmetry_equiv_pos_as_xyz
x,y,z
-x,-y,-z
1/2-x,1/2+y,1/2-z
1/2+x,1/2-y,1/2+z

loop_
_atom_site_aniso_label
_atom_site_aniso_U_11
_atom_site_aniso_U_22
_atom_site_aniso_U_33
_atom_site_aniso_U_23
_atom_site_aniso_U_13
_atom_site_aniso_U_12
O1 0.1358(30) 0.0967(24) 0.0939(21) -0.0140(18) 0.0345(20) -0.0131(19)
O2 0.1375(37) 0.1534(44) 0.1518(40) 0.0205(29) 0.0184(32) -0.0464(34)
O3 0.2239(56) 0.1343(40) 0.1275(36) -0.0261(32) 0.0287(34) -0.0472(41)
N1 0.1170(34) 0.0923(27) 0.1014(28) 0.0014(23) 0.0253(24) -0.0162(26)
N2 0.1364(45) 0.0982(36) 0.1084(32) 0.0017(27) 0.0240(32) -0.0138(35)
C1 0.0827(27) 0.1124(35) 0.0697(22) 0.0066(24) 0.0254(19) -0.0004(25)
C2 0.0960(32) 0.1034(32) 0.0658(22) 0.0082(21) 0.0249(20) 0.0008(26)
C3 0.1009(35) 0.1315(42) 0.0925(31) 0.0058(28) 0.0383(26) -0.0039(33)
C4 0.1291(49) 0.1715(62) 0.1150(43) 0.0115(43) 0.0625(39) 0.0142(48)
C5 0.1574(63) 0.1597(60) 0.1006(39) 0.0083(40) 0.0626(41) 0.0356(52)
C6 0.1532(52) 0.1177(42) 0.0826(30) 0.0008(26) 0.0387(34) 0.0213(40)
C7 0.1151(38) 0.1054(35) 0.0680(25) 0.0076(23) 0.0296(24) 0.0043(30)
C8 0.1019(31) 0.1092(34) 0.0766(25) -0.0013(24) 0.0314(22) -0.0108(27)
C9 0.0812(25) 0.1043(31) 0.0800(27) -0.0070(24) 0.0283(21) -0.0101(24)
C10 0.1092(41) 0.1448(48) 0.1153(44) -0.0209(38) 0.0469(36) -0.0126(40)
C11 0.1128(46) 0.1582(62) 0.1748(82) -0.0314(54) 0.0610(51) 0.0109(42)
C12 0.1187(49) 0.1272(49) 0.1440(65) 0.0037(41) 0.0210(43) 0.0179(37)
C13 0.1146(41) 0.1426(46) 0.0927(36) 0.0072(33) 0.0162(31) 0.0105(39)
C14 0.1107(34) 0.1174(39) 0.0829(30) -0.0022(27) 0.0325(26) 0.0008(29)
C15 0.1386(46) 0.1957(68) 0.0886(33) 0.0188(34) 0.0459(31) -0.0411(42)

loop_
_atom_site_label
_atom_site_fract_x
_atom_site_fract_y
_atom_site_fract_z
_atom_site_U_iso_or_equiv
_atom_site_thermal_displace_type
_atom_site_aniso_ratio
_atom_site_occupancy
O1 0.2761(4) 0.5156(3) -0.4330(3) 0.1139(18) aniso 1.91 1.0000
O2 0.6219(7) 0.8005(4) -0.2100(5) 0.1627(29) aniso 2.64 1.0000
O3 0.4567(7) 0.8810(5) -0.1823(5) 0.1781(30) aniso 3.12 1.0000
N1 0.4027(5) 0.7367(3) -0.2630(4) 0.1110(22) aniso 1.84 1.0000
N2 0.4981(8) 0.8106(4) -0.2145(6) 0.1242(29) aniso 1.92 1.0000
C1 0.2943(5) 0.5945(4) -0.3751(4) 0.0907(21) aniso 1.68 1.0000
C2 0.1896(5) 0.6489(4) -0.3395(4) 0.0918(21) aniso 1.71 1.0000
C3 0.0431(6) 0.6281(5) -0.3632(5) 0.1094(25) aniso 1.46 1.0000
C4 -0.0356(8) 0.6933(6) -0.3247(7) 0.1349(36) aniso 1.74 1.0000
C5 0.0313(10) 0.7777(7) -0.2617(7) 0.1366(41) aniso 2.12 1.0000
C6 0.1774(9) 0.8000(5) -0.2330(5) 0.1219(29) aniso 2.12 1.0000
C7 0.2557(6) 0.7339(4) -0.2747(4) 0.0995(23) aniso 1.88 1.0000
C8 0.4415(5) 0.6533(4) -0.3261(4) 0.0983(22) aniso 1.58 1.0000
C9 0.5692(5) 0.5951(4) -0.2211(4) 0.0906(20) aniso 1.48 1.0000
C10 0.6649(7) 0.5444(5) -0.2575(7) 0.1235(33) aniso 1.53 1.0000
C11 0.7776(8) 0.4897(5) -0.1618(11) 0.1488(48) aniso 2.06 1.0000
C12 0.7946(8) 0.4835(5) -0.0271(10) 0.1422(41) aniso 2.03 1.0000
C13 0.6972(7) 0.5310(5) 0.0081(6) 0.1264(30) aniso 1.95 1.0000
C14 0.5863(6) 0.5889(4) -0.0860(5) 0.1067(24) aniso 1.47 1.0000
C15 0.4633(8) 0.6833(5) -0.4560(6) 0.1419(33) aniso 2.97 1.0000
H3 -0.0011(6) 0.5704(5) -0.4050(5) 0.1313(0) iso 1.00 1.0000
H4 -0.1342(8) 0.6804(6) -0.3411(7) 0.1620(0) iso 1.00 1.0000
H5 -0.0245(10) 0.8215(7) -0.2374(7) 0.1640(0) iso 1.00 1.0000
H6 0.2218(9) 0.8567(5) -0.1878(5) 0.1464(0) iso 1.00 1.0000
H10 0.6539(7) 0.5469(5) -0.3481(7) 0.1482(0) iso 1.00 1.0000
H11 0.8430(8) 0.4564(5) -0.1880(11) 0.1786(0) iso 1.00 1.0000
H12 0.8717(8) 0.4472(5) 0.0379(10) 0.1708(0) iso 1.00 1.0000
H13 0.7046(7) 0.5248(5) 0.0972(6) 0.1518(0) iso 1.00 1.0000
H14 0.5232(6) 0.6236(4) -0.0586(5) 0.1281(0) iso 1.00 1.0000
H151 0.3780(8) 0.7198(5) -0.5171(6) 0.1703(0) iso 1.00 1.0000
H152 0.4734(8) 0.6267(5) -0.5028(6) 0.1703(0) iso 1.00 1.0000
H153 0.5520(8) 0.7220(5) -0.4285(6) 0.1703(0) iso 1.00 1.0000

loop_
_atom_type_symbol
_atom_type_description
_atom_type_scat_dispersion_real
_atom_type_scat_dispersion_imag
_atom_type_scat_source
C C 0.0033 0.0016 'International Tables Vol C Tables 4.2.6.8 and 6.1.1.4'
H H 0.0000 0.0000 'International Tables Vol C Tables 4.2.6.8 and 6.1.1.4'
N N 0.0061 0.0033 'International Tables Vol C Tables 4.2.6.8 and 6.1.1.4'
O O 0.0106 0.0060 'International Tables Vol C Tables 4.2.6.8 and 6.1.1.4'

loop_
_geom_angle_atom_site_label_1
_geom_angle_atom_site_label_2
_geom_angle_atom_site_label_3
_geom_angle
_geom_angle_publ_flag
C7 N1 C8 113.5(4) yes
N2 N1 C8 120.3(5) yes
N2 N1 C7 125.8(5) yes
O3 N2 N1 118.7(7) yes
O2 N2 N1 117.2(6) yes
O2 N2 O3 124.1(8) yes
O1 C1 C8 123.5(5) yes
O1 C1 C2 128.7(5) yes
C2 C1 C8 107.8(4) yes
C1 C2 C7 109.8(5) yes
C1 C2 C3 130.1(5) yes
C3 C2 C7 120.0(5) yes
C2 C3 C4 119.3(6) yes
C3 C4 C5 119.9(8) yes
C4 C5 C6 122.7(8) yes
C5 C6 C7 116.9(7) yes
C2 C7 C6 121.1(6) yes
N1 C7 C6 130.4(5) yes
N1 C7 C2 108.4(5) yes
N1 C8 C1 100.4(4) yes
C1 C8 C15 107.9(4) yes
C1 C8 C9 109.4(4) yes
N1 C8 C15 111.3(5) yes
N1 C8 C9 112.1(4) yes
C9 C8 C15 114.8(5) yes
C8 C9 C14 120.0(5) yes
C8 C9 C10 121.5(4) yes
C10 C9 C14 118.5(5) yes
C9 C10 C11 120.8(7) yes
C10 C11 C12 120.8(8) yes
C11 C12 C13 118.6(8) yes
C12 C13 C14 121.2(7) yes
C9 C14 C13 120.1(5) yes

loop_
_geom_bond_atom_site_label_1
_geom_bond_atom_site_label_2
_geom_bond_distance
_geom_bond_publ_flag
O1 C1 1.235(7) yes
O2 N2 1.210(11) yes
O3 N2 1.168(10) yes
N1 N2 1.339(7) yes
N1 C7 1.403(8) yes
N1 C8 1.473(7) yes
C1 C2 1.457(8) yes
C1 C8 1.550(7) yes
C2 C3 1.388(8) yes
C2 C7 1.384(7) yes
C3 C4 1.367(11) yes
C4 C5 1.374(12) yes
C5 C6 1.375(13) yes
C6 C7 1.392(10) yes
C8 C9 1.516(6) yes
C8 C15 1.553(9) yes
C9 C10 1.362(10) yes
C9 C14 1.386(7) yes
C10 C11 1.376(9) yes
C11 C12 1.383(16) yes
C12 C13 1.346(12) yes
C13 C14 1.385(8) yes
